data_1574818
loop_
_publ_author_name
'Jiang, Qin'
'Dong, Jianyang'
'Lei, Fang'
'Yu, Dejiang'
'Li, Ting'
'Sun, Huaming'
'Xue, Dong'

_publ_section_title
;
 Strain-release driven spirocyclization of bicyclo[1.1.0]butanes: access
 to 6,7-diazaspiro[3.4]octanes
;
_journal_issue 26
_journal_name_full 'Chemical Science'
_journal_page_first 12189
_journal_page_last 12195
_journal_paper_doi 10.1039/D5SC03141A
_journal_volume 16
_journal_year 2025
_chemical_formula_moiety 'C27 H22 N2 O2'
_chemical_formula_sum 'C27 H22 N2 O2'
_chemical_formula_weight 406.46
_space_group_crystal_system monoclinic
_space_group_IT_number 14
_space_group_name_Hall '-P 2yn'
_space_group_name_H-M_alt 'P 1 21/n 1'
_atom_sites_solution_hydrogens geom
_atom_sites_solution_primary dual
_audit_creation_date 2025-02-27
_audit_creation_method
;
Olex2 1.5
(compiled 2024.02.16 svn.r378c4104 for OlexSys, GUI svn.r6928)
;
_audit_update_record
;
2025-02-27 deposited with the CCDC.	2025-06-04 downloaded from the CCDC.
;
_cell_angle_alpha 90
_cell_angle_beta 100.439(3)
_cell_angle_gamma 90
_cell_formula_units_Z 4
_cell_length_a 15.0680(11)
_cell_length_b 6.3158(5)
_cell_length_c 22.0503(16)
_cell_measurement_reflns_used 9970
_cell_measurement_temperature 200.00
_cell_measurement_theta_max 68.057
_cell_measurement_theta_min 4.077
_cell_volume 2063.7(3)
_computing_cell_refinement 'SAINT V8.40A (Bruker, 2019)'
_computing_data_reduction 'SAINT V8.40A (Bruker, 2019)'
_computing_molecular_graphics 'Olex2 1.5 (Dolomanov et al., 2009)'
_computing_publication_material 'Olex2 1.5 (Dolomanov et al., 2009)'
_computing_structure_refinement 'SHELXL 2019/2 (Sheldrick, 2015)'
_computing_structure_solution 'SHELXT 2018/2 (Sheldrick, 2018)'
_diffrn_ambient_temperature 200.00
_diffrn_measured_fraction_theta_full 0.998
_diffrn_measured_fraction_theta_max 0.996
_diffrn_measurement_device_type 'Bruker APEX-II CCD'
_diffrn_measurement_method '\f and \w scans'
_diffrn_radiation_type CuK\a
_diffrn_radiation_wavelength 1.54178
_diffrn_reflns_av_R_equivalents 0.0827
_diffrn_reflns_av_unetI/netI 0.0546
_diffrn_reflns_Laue_measured_fraction_full 0.998
_diffrn_reflns_Laue_measured_fraction_max 0.996
_diffrn_reflns_limit_h_max 18
_diffrn_reflns_limit_h_min -18
_diffrn_reflns_limit_k_max 7
_diffrn_reflns_limit_k_min -7
_diffrn_reflns_limit_l_max 26
_diffrn_reflns_limit_l_min -26
_diffrn_reflns_number 29808
_diffrn_reflns_point_group_measured_fraction_full 0.998
_diffrn_reflns_point_group_measured_fraction_max 0.996
_diffrn_reflns_theta_full 67.679
_diffrn_reflns_theta_max 68.290
_diffrn_reflns_theta_min 4.077
_diffrn_source_current 50.0
_diffrn_source_power 2.5
_diffrn_source_voltage 50.0
_diffrn_standards_number 0
_exptl_absorpt_coefficient_mu 0.658
_exptl_absorpt_correction_T_max 0.7531
_exptl_absorpt_correction_T_min 0.5666
_exptl_absorpt_correction_type multi-scan
_exptl_absorpt_process_details
;
SADABS-2016/2 (Bruker,2016/2) was used for absorption correction.
wR2(int) was 0.1341 before and 0.0857 after correction.
The Ratio of minimum to maximum transmission is 0.7524.
The \l/2 correction factor is Not present.
;
_exptl_crystal_colour 'clear light colourless'
_exptl_crystal_colour_lustre clear
_exptl_crystal_colour_modifier light
_exptl_crystal_colour_primary colourless
_exptl_crystal_density_diffrn 1.308
_exptl_crystal_description block
_exptl_crystal_F_000 856
_exptl_crystal_size_max 0.3
_exptl_crystal_size_mid 0.2
_exptl_crystal_size_min 0.1
_refine_diff_density_max 0.245
_refine_diff_density_min -0.248
_refine_diff_density_rms 0.044
_refine_ls_extinction_method none
_refine_ls_goodness_of_fit_ref 1.093
_refine_ls_hydrogen_treatment constr
_refine_ls_matrix_type full
_refine_ls_number_parameters 280
_refine_ls_number_reflns 3783
_refine_ls_number_restraints 0
_refine_ls_restrained_S_all 1.093
_refine_ls_R_factor_all 0.0824
_refine_ls_R_factor_gt 0.0574
_refine_ls_shift/su_max 0.001
_refine_ls_shift/su_mean 0.000
_refine_ls_structure_factor_coef Fsqd
_refine_ls_weighting_details 'w=1/[\s^2^(Fo^2^)+(0.0597P)^2^+1.2765P] where P=(Fo^2^+2Fc^2^)/3'
_refine_ls_weighting_scheme calc
_refine_ls_wR_factor_gt 0.1540
_refine_ls_wR_factor_ref 0.1616
_reflns_Friedel_coverage 0.000
_reflns_number_gt 2935
_reflns_number_total 3783
_reflns_threshold_expression 'I > 2\s(I)'
_cod_data_source_file d5sc03141a2.cif
_cod_data_source_block s
_cod_depositor_comments 'Adding full bibliography for 1574818.cif.'
_cod_database_code 1574818
_shelx_shelxl_version_number 2019/2
_shelx_space_group_comment
;
The symmetry employed for this shelxl refinement is uniquely defined
by the following loop, which should always be used as a source of
symmetry information in preference to the above space-group names.
They are only intended as comments.
;
_shelx_estimated_absorpt_t_max 0.937
_shelx_estimated_absorpt_t_min 0.827
_olex2_refinement_description
;
1. Fixed Uiso
 At 1.2 times of:
  All C(H) groups, All C(H,H) groups
2.a Ternary CH refined with riding coordinates:
 C1(H1)
2.b Secondary CH2 refined with riding coordinates:
 C16(H16A,H16B), C22(H22A,H22B), C26(H26A,H26B)
2.c Aromatic/amide H refined with riding coordinates:
 C12(H12), C27(H27), C7(H7), C15(H15), C2(H2), C17(H17), C9(H9), C19(H19),
 C5(H5), C21(H21), C11(H11), C23(H23), C3(H3), C25(H25), C13(H13)
;
_olex2_submission_special_instructions 'No special instructions were received'

loop_
_space_group_symop_operation_xyz
'x, y, z'
'-x+1/2, y+1/2, -z+1/2'
'-x, -y, -z'
'x-1/2, -y-1/2, z-1/2'

loop_
_atom_site_label
_atom_site_type_symbol
_atom_site_fract_x
_atom_site_fract_y
_atom_site_fract_z
_atom_site_U_iso_or_equiv
_atom_site_adp_type
_atom_site_occupancy
_atom_site_site_symmetry_order
_atom_site_calc_flag
_atom_site_refinement_flags_posn
_atom_site_refinement_flags_adp
_atom_site_refinement_flags_occupancy
_atom_site_disorder_assembly
_atom_site_disorder_group
O1 O 0.55765(10) 0.8577(3) 0.45925(6) 0.0499(4) Uani 1 1 d . . . . .
O2 O 0.42380(10) 0.6677(3) 0.51337(7) 0.0498(4) Uani 1 1 d . . . . .
N1 N 0.57099(12) 0.7527(3) 0.55853(8) 0.0447(5) Uani 1 1 d . . . . .
N2 N 0.62416(12) 0.7681(3) 0.61939(8) 0.0446(5) Uani 1 1 d . . . . .
C1 C 0.57540(14) 0.6235(4) 0.65488(9) 0.0428(5) Uani 1 1 d . . . . .
H1 H 0.594574 0.475692 0.647292 0.051 Uiso 1 1 calc R U . . .
C4 C 0.64286(15) 0.8445(4) 0.74765(10) 0.0465(6) Uani 1 1 d . . . . .
C6 C 0.59738(14) 0.6620(4) 0.72327(10) 0.0445(5) Uani 1 1 d . . . . .
C8 C 0.60646(15) 0.8161(4) 0.50728(10) 0.0456(5) Uani 1 1 d . . . . .
C10 C 0.48179(14) 0.6902(4) 0.55824(10) 0.0442(5) Uani 1 1 d . . . . .
C12 C 0.57145(15) 0.5106(5) 0.76261(10) 0.0516(6) Uani 1 1 d . . . . .
H12 H 0.540650 0.386482 0.745973 0.062 Uiso 1 1 calc R U . . .
C14 C 0.70743(15) 0.8223(4) 0.51335(9) 0.0474(6) Uani 1 1 d . . . . .
C16 C 0.67537(15) 1.0019(4) 0.70565(10) 0.0491(6) Uani 1 1 d . . . . .
H16A H 0.739855 0.974883 0.704787 0.059 Uiso 1 1 calc R U . . .
H16B H 0.670236 1.146387 0.722049 0.059 Uiso 1 1 calc R U . . .
C18 C 0.34919(15) 0.6254(4) 0.65174(10) 0.0476(6) Uani 1 1 d . . . . .
C20 C 0.25742(15) 0.6127(4) 0.66417(10) 0.0509(6) Uani 1 1 d . . . . .
C22 C 0.41114(15) 0.8036(4) 0.65098(10) 0.0471(6) Uani 1 1 d . . . . .
H22A H 0.436445 0.860700 0.692315 0.056 Uiso 1 1 calc R U . . .
H22B H 0.387074 0.918145 0.621963 0.056 Uiso 1 1 calc R U . . .
C24 C 0.47488(14) 0.6447(4) 0.62509(9) 0.0437(5) Uani 1 1 d . . . . .
C26 C 0.62170(15) 0.9895(4) 0.64050(9) 0.0471(6) Uani 1 1 d . . . . .
H26A H 0.558560 1.034115 0.639899 0.056 Uiso 1 1 calc R U . . .
H26B H 0.648424 1.084496 0.612926 0.056 Uiso 1 1 calc R U . . .
C27 C 0.40600(15) 0.4779(4) 0.63296(10) 0.0487(6) Uani 1 1 d . . . . .
H27 H 0.403005 0.328884 0.627190 0.058 Uiso 1 1 calc R U . . .
C7 C 0.76123(16) 0.6521(5) 0.53595(11) 0.0546(6) Uani 1 1 d . . . . .
H7 H 0.735862 0.534394 0.553513 0.066 Uiso 1 1 calc R U . . .
C15 C 0.74510(16) 0.9951(5) 0.48850(11) 0.0542(6) Uani 1 1 d . . . . .
H15 H 0.708249 1.112098 0.473015 0.065 Uiso 1 1 calc R U . . .
C2 C 0.66113(17) 0.8715(5) 0.81143(10) 0.0551(6) Uani 1 1 d . . . . .
H2 H 0.691569 0.995582 0.828440 0.066 Uiso 1 1 calc R U . . .
C17 C 0.83622(18) 0.9971(5) 0.48628(12) 0.0618(7) Uani 1 1 d . . . . .
H17 H 0.862036 1.115703 0.469446 0.074 Uiso 1 1 calc R U . . .
C9 C 0.59043(17) 0.5403(5) 0.82592(11) 0.0595(7) Uani 1 1 d . . . . .
H9 H 0.572471 0.437136 0.852640 0.071 Uiso 1 1 calc R U . . .
C19 C 0.63574(17) 0.7213(5) 0.85015(11) 0.0592(7) Uani 1 1 d . . . . .
H19 H 0.649270 0.741480 0.893538 0.071 Uiso 1 1 calc R U . . .
C5 C 0.22019(17) 0.7802(5) 0.69196(12) 0.0605(7) Uani 1 1 d . . . . .
H5 H 0.254920 0.904205 0.703384 0.073 Uiso 1 1 calc R U . . .
C21 C 0.20480(17) 0.4337(5) 0.64739(13) 0.0625(7) Uani 1 1 d . . . . .
H21 H 0.229063 0.318218 0.628127 0.075 Uiso 1 1 calc R U . . .
C11 C 0.85198(17) 0.6541(5) 0.53289(12) 0.0625(7) Uani 1 1 d . . . . .
H11 H 0.888757 0.536129 0.547617 0.075 Uiso 1 1 calc R U . . .
C23 C 0.88953(18) 0.8269(5) 0.50850(12) 0.0635(8) Uani 1 1 d . . . . .
H23 H 0.952155 0.828247 0.507048 0.076 Uiso 1 1 calc R U . . .
C3 C 0.13354(19) 0.7675(6) 0.70298(14) 0.0744(9) Uani 1 1 d . . . . .
H3 H 0.108798 0.882647 0.722104 0.089 Uiso 1 1 calc R U . . .
C25 C 0.11746(19) 0.4226(6) 0.65852(14) 0.0740(9) Uani 1 1 d . . . . .
H25 H 0.081939 0.299977 0.646835 0.089 Uiso 1 1 calc R U . . .
C13 C 0.08218(19) 0.5890(6) 0.68650(14) 0.0748(9) Uani 1 1 d . . . . .
H13 H 0.022398 0.581096 0.694486 0.090 Uiso 1 1 calc R U . . .

loop_
_atom_site_aniso_label
_atom_site_aniso_U_11
_atom_site_aniso_U_22
_atom_site_aniso_U_33
_atom_site_aniso_U_23
_atom_site_aniso_U_13
_atom_site_aniso_U_12
O1 0.0558(9) 0.0519(11) 0.0372(8) 0.0019(7) -0.0040(7) 0.0027(8)
O2 0.0506(9) 0.0520(11) 0.0413(8) -0.0048(7) -0.0060(7) -0.0015(8)
N1 0.0471(10) 0.0486(13) 0.0347(8) -0.0007(8) -0.0022(7) 0.0003(9)
N2 0.0478(10) 0.0462(12) 0.0355(9) -0.0007(8) -0.0039(7) -0.0009(9)
C1 0.0443(11) 0.0415(14) 0.0398(10) 0.0013(9) 0.0000(8) 0.0018(10)
C4 0.0450(11) 0.0510(15) 0.0396(11) -0.0006(10) -0.0030(9) 0.0059(11)
C6 0.0410(11) 0.0493(15) 0.0403(11) 0.0017(10) -0.0002(8) 0.0052(10)
C8 0.0516(12) 0.0430(15) 0.0398(11) -0.0027(9) 0.0019(9) 0.0009(11)
C10 0.0473(12) 0.0412(14) 0.0409(11) -0.0030(9) -0.0002(9) 0.0033(10)
C12 0.0485(12) 0.0576(17) 0.0468(12) 0.0047(11) 0.0036(9) 0.0029(12)
C14 0.0495(12) 0.0544(16) 0.0351(10) -0.0012(10) -0.0012(9) -0.0006(11)
C16 0.0526(12) 0.0472(15) 0.0428(11) -0.0041(10) -0.0038(9) -0.0032(11)
C18 0.0476(12) 0.0526(16) 0.0392(10) -0.0002(10) -0.0009(9) -0.0015(11)
C20 0.0500(12) 0.0581(17) 0.0429(11) 0.0006(11) 0.0038(9) -0.0007(12)
C22 0.0493(12) 0.0518(16) 0.0366(10) -0.0008(10) -0.0018(9) 0.0035(11)
C24 0.0455(11) 0.0445(14) 0.0380(10) -0.0028(9) -0.0009(8) -0.0012(10)
C26 0.0505(12) 0.0459(15) 0.0406(11) 0.0009(10) -0.0026(9) -0.0036(11)
C27 0.0506(12) 0.0479(15) 0.0448(11) -0.0036(10) 0.0011(9) -0.0046(11)
C7 0.0568(14) 0.0567(17) 0.0483(12) 0.0056(11) 0.0041(10) 0.0005(12)
C15 0.0565(14) 0.0535(16) 0.0494(12) 0.0024(11) 0.0013(10) -0.0014(12)
C2 0.0594(14) 0.0591(18) 0.0417(11) -0.0050(11) -0.0049(10) 0.0063(12)
C17 0.0600(15) 0.0657(19) 0.0576(14) 0.0024(13) 0.0051(11) -0.0113(14)
C9 0.0594(14) 0.074(2) 0.0442(12) 0.0123(12) 0.0067(10) 0.0082(14)
C19 0.0644(15) 0.072(2) 0.0383(11) 0.0005(12) 0.0010(10) 0.0115(14)
C5 0.0559(14) 0.067(2) 0.0576(14) -0.0069(13) 0.0078(11) -0.0021(13)
C21 0.0554(14) 0.064(2) 0.0671(15) -0.0072(14) 0.0087(12) -0.0067(13)
C11 0.0550(14) 0.068(2) 0.0621(15) 0.0061(14) 0.0047(12) 0.0076(14)
C23 0.0495(13) 0.077(2) 0.0618(15) -0.0010(14) 0.0051(11) -0.0013(14)
C3 0.0596(16) 0.088(3) 0.0765(18) -0.0154(17) 0.0156(14) 0.0043(16)
C25 0.0606(16) 0.080(2) 0.0802(19) -0.0063(17) 0.0085(14) -0.0175(16)
C13 0.0534(15) 0.098(3) 0.0747(18) -0.0048(18) 0.0150(13) -0.0043(17)

loop_
_atom_type_symbol
_atom_type_description
_atom_type_scat_dispersion_real
_atom_type_scat_dispersion_imag
_atom_type_scat_source
C C 0.0181 0.0091 'International Tables Vol C Tables 4.2.6.8 and 6.1.1.4'
H H 0.0000 0.0000 'International Tables Vol C Tables 4.2.6.8 and 6.1.1.4'
N N 0.0311 0.0180 'International Tables Vol C Tables 4.2.6.8 and 6.1.1.4'
O O 0.0492 0.0322 'International Tables Vol C Tables 4.2.6.8 and 6.1.1.4'

loop_
_geom_angle_atom_site_label_1
_geom_angle_atom_site_label_2
_geom_angle_atom_site_label_3
_geom_angle
_geom_angle_site_symmetry_1
_geom_angle_site_symmetry_3
_geom_angle_publ_flag
C8 N1 N2 120.49(18) . . ?
C8 N1 C10 125.90(17) . . ?
C10 N1 N2 113.32(17) . . ?
N1 N2 C1 101.88(16) . . ?
N1 N2 C26 108.48(17) . . ?
C26 N2 C1 111.98(18) . . ?
N2 C1 H1 107.5 . . ?
N2 C1 C6 112.94(19) . . ?
N2 C1 C24 105.30(17) . . ?
C6 C1 H1 107.5 . . ?
C6 C1 C24 115.68(18) . . ?
C24 C1 H1 107.5 . . ?
C6 C4 C16 120.08(19) . . ?
C2 C4 C6 118.8(2) . . ?
C2 C4 C16 121.0(2) . . ?
C4 C6 C1 121.5(2) . . ?
C12 C6 C1 118.5(2) . . ?
C12 C6 C4 120.0(2) . . ?
O1 C8 N1 120.9(2) . . ?
O1 C8 C14 121.3(2) . . ?
N1 C8 C14 117.75(18) . . ?
O2 C10 N1 126.2(2) . . ?
O2 C10 C24 127.3(2) . . ?
N1 C10 C24 106.41(17) . . ?
C6 C12 H12 119.9 . . ?
C9 C12 C6 120.3(3) . . ?
C9 C12 H12 119.9 . . ?
C7 C14 C8 122.0(2) . . ?
C7 C14 C15 119.9(2) . . ?
C15 C14 C8 117.7(2) . . ?
C4 C16 H16A 109.2 . . ?
C4 C16 H16B 109.2 . . ?
C4 C16 C26 111.9(2) . . ?
H16A C16 H16B 107.9 . . ?
C26 C16 H16A 109.2 . . ?
C26 C16 H16B 109.2 . . ?
C20 C18 C22 132.2(2) . . ?
C27 C18 C20 132.9(2) . . ?
C27 C18 C22 94.82(19) . . ?
C5 C20 C18 120.8(2) . . ?
C5 C20 C21 118.6(2) . . ?
C21 C20 C18 120.5(2) . . ?
C18 C22 H22A 114.2 . . ?
C18 C22 H22B 114.2 . . ?
C18 C22 C24 86.90(19) . . ?
H22A C22 H22B 111.3 . . ?
C24 C22 H22A 114.2 . . ?
C24 C22 H22B 114.2 . . ?
C1 C24 C22 121.32(18) . . ?
C10 C24 C1 101.20(17) . . ?
C10 C24 C22 112.70(19) . . ?
C27 C24 C1 122.1(2) . . ?
C27 C24 C10 114.28(18) . . ?
C27 C24 C22 85.73(18) . . ?
N2 C26 C16 107.90(19) . . ?
N2 C26 H26A 110.1 . . ?
N2 C26 H26B 110.1 . . ?
C16 C26 H26A 110.1 . . ?
C16 C26 H26B 110.1 . . ?
H26A C26 H26B 108.4 . . ?
C18 C27 C24 92.3(2) . . ?
C18 C27 H27 133.8 . . ?
C24 C27 H27 133.8 . . ?
C14 C7 H7 120.1 . . ?
C11 C7 C14 119.7(3) . . ?
C11 C7 H7 120.1 . . ?
C14 C15 H15 120.0 . . ?
C17 C15 C14 120.1(3) . . ?
C17 C15 H15 120.0 . . ?
C4 C2 H2 119.5 . . ?
C19 C2 C4 121.0(3) . . ?
C19 C2 H2 119.5 . . ?
C15 C17 H17 120.0 . . ?
C23 C17 C15 119.9(3) . . ?
C23 C17 H17 120.0 . . ?
C12 C9 H9 120.1 . . ?
C12 C9 C19 119.8(3) . . ?
C19 C9 H9 120.1 . . ?
C2 C19 C9 120.1(2) . . ?
C2 C19 H19 119.9 . . ?
C9 C19 H19 119.9 . . ?
C20 C5 H5 119.8 . . ?
C3 C5 C20 120.4(3) . . ?
C3 C5 H5 119.8 . . ?
C20 C21 H21 119.7 . . ?
C25 C21 C20 120.6(3) . . ?
C25 C21 H21 119.7 . . ?
C7 C11 H11 119.8 . . ?
C7 C11 C23 120.3(3) . . ?
C23 C11 H11 119.8 . . ?
C17 C23 C11 120.1(2) . . ?
C17 C23 H23 120.0 . . ?
C11 C23 H23 120.0 . . ?
C5 C3 H3 119.7 . . ?
C5 C3 C13 120.5(3) . . ?
C13 C3 H3 119.7 . . ?
C21 C25 H25 120.0 . . ?
C13 C25 C21 119.9(3) . . ?
C13 C25 H25 120.0 . . ?
C3 C13 H13 120.0 . . ?
C25 C13 C3 120.0(3) . . ?
C25 C13 H13 120.0 . . ?

loop_
_geom_bond_atom_site_label_1
_geom_bond_atom_site_label_2
_geom_bond_distance
_geom_bond_site_symmetry_2
_geom_bond_publ_flag
O1 C8 1.204(3) . ?
O2 C10 1.204(2) . ?
N1 N2 1.436(2) . ?
N1 C8 1.394(3) . ?
N1 C10 1.400(3) . ?
N2 C1 1.481(3) . ?
N2 C26 1.477(3) . ?
C1 H1 1.0000 . ?
C1 C6 1.504(3) . ?
C1 C24 1.544(3) . ?
C4 C6 1.398(3) . ?
C4 C16 1.500(3) . ?
C4 C2 1.394(3) . ?
C6 C12 1.394(3) . ?
C8 C14 1.503(3) . ?
C10 C24 1.524(3) . ?
C12 H12 0.9500 . ?
C12 C9 1.386(3) . ?
C14 C7 1.383(4) . ?
C14 C15 1.388(4) . ?
C16 H16A 0.9900 . ?
C16 H16B 0.9900 . ?
C16 C26 1.518(3) . ?
C18 C20 1.460(3) . ?
C18 C22 1.464(3) . ?
C18 C27 1.378(3) . ?
C20 C5 1.391(4) . ?
C20 C21 1.392(4) . ?
C22 H22A 0.9900 . ?
C22 H22B 0.9900 . ?
C22 C24 1.566(3) . ?
C24 C27 1.511(3) . ?
C26 H26A 0.9900 . ?
C26 H26B 0.9900 . ?
C27 H27 0.9500 . ?
C7 H7 0.9500 . ?
C7 C11 1.381(4) . ?
C15 H15 0.9500 . ?
C15 C17 1.383(4) . ?
C2 H2 0.9500 . ?
C2 C19 1.376(4) . ?
C17 H17 0.9500 . ?
C17 C23 1.378(4) . ?
C9 H9 0.9500 . ?
C9 C19 1.388(4) . ?
C19 H19 0.9500 . ?
C5 H5 0.9500 . ?
C5 C3 1.373(4) . ?
C21 H21 0.9500 . ?
C21 C25 1.383(4) . ?
C11 H11 0.9500 . ?
C11 C23 1.382(4) . ?
C23 H23 0.9500 . ?
C3 H3 0.9500 . ?
C3 C13 1.379(5) . ?
C25 H25 0.9500 . ?
C25 C13 1.374(5) . ?
C13 H13 0.9500 . ?

loop_
_geom_torsion_atom_site_label_1
_geom_torsion_atom_site_label_2
_geom_torsion_atom_site_label_3
_geom_torsion_atom_site_label_4
_geom_torsion
_geom_torsion_site_symmetry_1
_geom_torsion_site_symmetry_2
_geom_torsion_site_symmetry_3
_geom_torsion_site_symmetry_4
_geom_torsion_publ_flag
O1 C8 C14 C7 -127.0(3) . . . . ?
O1 C8 C14 C15 45.3(3) . . . . ?
O2 C10 C24 C1 159.7(2) . . . . ?
O2 C10 C24 C22 -69.2(3) . . . . ?
O2 C10 C24 C27 26.6(4) . . . . ?
N1 N2 C1 C6 -160.96(18) . . . . ?
N1 N2 C1 C24 -33.8(2) . . . . ?
N1 N2 C26 C16 178.05(17) . . . . ?
N1 C8 C14 C7 50.6(3) . . . . ?
N1 C8 C14 C15 -137.1(2) . . . . ?
N1 C10 C24 C1 -17.1(2) . . . . ?
N1 C10 C24 C22 114.0(2) . . . . ?
N1 C10 C24 C27 -150.2(2) . . . . ?
N2 N1 C8 O1 -160.1(2) . . . . ?
N2 N1 C8 C14 22.3(3) . . . . ?
N2 N1 C10 O2 179.3(2) . . . . ?
N2 N1 C10 C24 -3.9(3) . . . . ?
N2 C1 C6 C4 13.2(3) . . . . ?
N2 C1 C6 C12 -166.7(2) . . . . ?
N2 C1 C24 C10 31.6(2) . . . . ?
N2 C1 C24 C22 -93.9(2) . . . . ?
N2 C1 C24 C27 159.89(19) . . . . ?
C1 N2 C26 C16 66.4(2) . . . . ?
C1 C6 C12 C9 -180.0(2) . . . . ?
C1 C24 C27 C18 128.3(2) . . . . ?
C4 C6 C12 C9 0.1(3) . . . . ?
C4 C16 C26 N2 -54.1(3) . . . . ?
C4 C2 C19 C9 -0.6(4) . . . . ?
C6 C1 C24 C10 157.1(2) . . . . ?
C6 C1 C24 C22 31.6(3) . . . . ?
C6 C1 C24 C27 -74.7(3) . . . . ?
C6 C4 C16 C26 24.1(3) . . . . ?
C6 C4 C2 C19 0.5(4) . . . . ?
C6 C12 C9 C19 -0.3(4) . . . . ?
C8 N1 N2 C1 -161.8(2) . . . . ?
C8 N1 N2 C26 80.0(3) . . . . ?
C8 N1 C10 O2 5.4(4) . . . . ?
C8 N1 C10 C24 -177.7(2) . . . . ?
C8 C14 C7 C11 171.2(2) . . . . ?
C8 C14 C15 C17 -172.4(2) . . . . ?
C10 N1 N2 C1 24.0(2) . . . . ?
C10 N1 N2 C26 -94.2(2) . . . . ?
C10 N1 C8 O1 13.3(4) . . . . ?
C10 N1 C8 C14 -164.3(2) . . . . ?
C10 C24 C27 C18 -109.4(2) . . . . ?
C12 C9 C19 C2 0.5(4) . . . . ?
C14 C7 C11 C23 1.3(4) . . . . ?
C14 C15 C17 C23 0.3(4) . . . . ?
C16 C4 C6 C1 -3.3(3) . . . . ?
C16 C4 C6 C12 176.6(2) . . . . ?
C16 C4 C2 C19 -176.3(2) . . . . ?
C18 C20 C5 C3 179.4(2) . . . . ?
C18 C20 C21 C25 -179.3(3) . . . . ?
C18 C22 C24 C1 -128.8(2) . . . . ?
C18 C22 C24 C10 111.1(2) . . . . ?
C18 C22 C24 C27 -3.43(15) . . . . ?
C20 C18 C22 C24 -172.8(2) . . . . ?
C20 C18 C27 C24 172.6(2) . . . . ?
C20 C5 C3 C13 -0.2(5) . . . . ?
C20 C21 C25 C13 -0.2(5) . . . . ?
C22 C18 C20 C5 -14.8(4) . . . . ?
C22 C18 C20 C21 164.1(2) . . . . ?
C22 C18 C27 C24 -3.90(17) . . . . ?
C22 C24 C27 C18 3.65(16) . . . . ?
C24 C1 C6 C4 -108.2(2) . . . . ?
C24 C1 C6 C12 71.9(3) . . . . ?
C26 N2 C1 C6 -45.2(2) . . . . ?
C26 N2 C1 C24 81.9(2) . . . . ?
C27 C18 C20 C5 170.0(2) . . . . ?
C27 C18 C20 C21 -11.2(4) . . . . ?
C27 C18 C22 C24 3.77(17) . . . . ?
C7 C14 C15 C17 0.1(4) . . . . ?
C7 C11 C23 C17 -0.9(4) . . . . ?
C15 C14 C7 C11 -0.9(4) . . . . ?
C15 C17 C23 C11 0.1(4) . . . . ?
C2 C4 C6 C1 179.8(2) . . . . ?
C2 C4 C6 C12 -0.2(3) . . . . ?
C2 C4 C16 C26 -159.2(2) . . . . ?
C5 C20 C21 C25 -0.4(4) . . . . ?
C5 C3 C13 C25 -0.4(5) . . . . ?
C21 C20 C5 C3 0.6(4) . . . . ?
C21 C25 C13 C3 0.5(5) . . . . ?
